data_7238818
loop_
_publ_author_name
'Rana, Sunil'
'Brown, Mike'
'Mukhopadhyay, Chhanda'

_publ_section_title
;
 FeCl3 catalysed multicomponent divergent synthesis of a library of
 indeno-fused heterocycles
;
_journal_issue 10
_journal_name_full 'RSC Advances'
_journal_page_first 3291
_journal_paper_doi 10.1039/c2ra23332k
_journal_volume 3
_journal_year 2013
_chemical_formula_sum 'C29 H21 N O4'
_chemical_formula_weight 447.47
_space_group_IT_number 14
_space_group_name_Hall '-P 2yn'
_space_group_name_H-M_alt 'P 1 21/n 1'
_symmetry_space_group_name_H-M 'P 1 21/n 1'
_atom_sites_solution_hydrogens geom
_atom_sites_solution_primary direct
_atom_sites_solution_secondary difmap
_audit_creation_method SHELXL-97
_cell_angle_alpha 90.00
_cell_angle_beta 93.002(4)
_cell_angle_gamma 90.00
_cell_formula_units_Z 4
_cell_length_a 8.4764(13)
_cell_length_b 26.185(4)
_cell_length_c 10.0293(16)
_cell_measurement_temperature 296(2)
_cell_volume 2223.0(6)
_computing_structure_refinement 'SHELXL-97 (Sheldrick, 1997)'
_diffrn_ambient_temperature 296(2)
_diffrn_measured_fraction_theta_full 0.990
_diffrn_measured_fraction_theta_max 0.990
_diffrn_radiation_monochromator graphite
_diffrn_radiation_source 'fine-focus sealed tube'
_diffrn_radiation_type MoK\a
_diffrn_radiation_wavelength 0.71073
_diffrn_reflns_av_R_equivalents 0.0337
_diffrn_reflns_av_sigmaI/netI 0.0380
_diffrn_reflns_limit_h_max 8
_diffrn_reflns_limit_h_min -8
_diffrn_reflns_limit_k_max 25
_diffrn_reflns_limit_k_min -26
_diffrn_reflns_limit_l_max 10
_diffrn_reflns_limit_l_min -10
_diffrn_reflns_number 7607
_diffrn_reflns_theta_full 21.35
_diffrn_reflns_theta_max 21.35
_diffrn_reflns_theta_min 1.56
_exptl_absorpt_coefficient_mu 0.083
_exptl_absorpt_correction_T_max 0.9918
_exptl_absorpt_correction_T_min 0.9804
_exptl_crystal_density_diffrn 1.205
_exptl_crystal_density_method 'not measured'
_exptl_crystal_F_000 808
_exptl_crystal_size_max 0.24
_exptl_crystal_size_mid 0.15
_exptl_crystal_size_min 0.10
_refine_diff_density_max 0.425
_refine_diff_density_min -0.276
_refine_diff_density_rms 0.043
_refine_ls_extinction_coef 0.0049(10)
_refine_ls_extinction_expression Fc^*^=kFc[1+0.001xFc^2^\l^3^/sin(2\q)]^-1/4^
_refine_ls_extinction_method SHELXL
_refine_ls_goodness_of_fit_ref 1.064
_refine_ls_hydrogen_treatment constr
_refine_ls_matrix_type full
_refine_ls_number_parameters 309
_refine_ls_number_reflns 2484
_refine_ls_number_restraints 0
_refine_ls_restrained_S_all 1.064
_refine_ls_R_factor_all 0.0747
_refine_ls_R_factor_gt 0.0541
_refine_ls_shift/su_max 0.000
_refine_ls_shift/su_mean 0.000
_refine_ls_structure_factor_coef Fsqd
_refine_ls_weighting_details 'calc w=1/[\s^2^(Fo^2^)+(0.0591P)^2^+1.8004P] where P=(Fo^2^+2Fc^2^)/3'
_refine_ls_weighting_scheme calc
_refine_ls_wR_factor_gt 0.1302
_refine_ls_wR_factor_ref 0.1445
_reflns_number_gt 1856
_reflns_number_total 2484
_reflns_threshold_expression >2sigma(I)
_cod_data_source_file c2ra23332k.txt
_cod_data_source_block a4
_cod_original_sg_symbol_H-M 'P 21/n'
_cod_database_code 7238818

loop_
_symmetry_equiv_pos_as_xyz
'x, y, z'
'-x+1/2, y+1/2, -z+1/2'
'-x, -y, -z'
'x-1/2, -y-1/2, z-1/2'

loop_
_atom_site_label
_atom_site_type_symbol
_atom_site_fract_x
_atom_site_fract_y
_atom_site_fract_z
_atom_site_U_iso_or_equiv
_atom_site_adp_type
_atom_site_occupancy
_atom_site_symmetry_multiplicity
_atom_site_calc_flag
_atom_site_refinement_flags
O1 O 0.6851(5) 0.81376(13) 1.0686(3) 0.0946(12) Uani 1 1 d .
O2 O 0.8377(5) 0.75848(13) 0.9609(4) 0.1301(17) Uani 1 1 d .
O3 O 1.0955(4) 0.79181(11) 1.2002(3) 0.0885(11) Uani 1 1 d .
O4 O 0.8592(3) 1.03351(9) 1.1795(2) 0.0578(7) Uani 1 1 d .
C1 C 0.6468(7) 0.84866(18) 0.5120(5) 0.0800(14) Uani 1 1 d .
H1 H 0.6100 0.8408 0.4254 0.096 Uiso 1 1 calc R
C2 C 0.5721(6) 0.82933(16) 0.6179(5) 0.0753(14) Uani 1 1 d .
H2 H 0.4869 0.8073 0.6036 0.090 Uiso 1 1 calc R
C3 C 0.6225(5) 0.84238(14) 0.7464(4) 0.0586(11) Uani 1 1 d .
H3 H 0.5693 0.8303 0.8188 0.070 Uiso 1 1 calc R
C4 C 0.7523(4) 0.87356(14) 0.7664(3) 0.0470(10) Uani 1 1 d .
N1 N 0.8105(3) 0.88688(11) 0.9002(3) 0.0460(8) Uani 1 1 d .
C6 C 0.9099(5) 0.84675(13) 0.9712(4) 0.0549(11) Uani 1 1 d .
C7 C 0.9759(4) 0.86736(14) 1.1018(3) 0.0478(10) Uani 1 1 d .
C8 C 1.0673(5) 0.83764(15) 1.2015(4) 0.0561(11) Uani 1 1 d .
C9 C 1.1162(4) 0.87412(14) 1.3100(4) 0.0483(10) Uani 1 1 d .
C10 C 1.2054(5) 0.86675(16) 1.4258(4) 0.0602(11) Uani 1 1 d .
H10 H 1.2466 0.8347 1.4477 0.072 Uiso 1 1 calc R
C11 C 1.2328(5) 0.90818(16) 1.5100(4) 0.0602(11) Uani 1 1 d .
H11 H 1.2916 0.9039 1.5902 0.072 Uiso 1 1 calc R
C12 C 1.1742(4) 0.95511(15) 1.4761(4) 0.0553(10) Uani 1 1 d .
H12 H 1.1956 0.9826 1.5330 0.066 Uiso 1 1 calc R
C13 C 1.0530(4) 0.92199(13) 1.2754(3) 0.0424(9) Uani 1 1 d .
C14 C 0.9614(4) 0.91639(13) 1.1450(3) 0.0418(9) Uani 1 1 d .
C15 C 0.8675(4) 0.95134(12) 1.0679(3) 0.0403(9) Uani 1 1 d .
C16 C 0.8214(4) 1.00423(14) 1.0880(3) 0.0436(9) Uani 1 1 d .
C17 C 0.7123(4) 1.01758(13) 0.9711(3) 0.0415(9) Uani 1 1 d .
C18 C 0.6336(4) 1.06248(14) 0.9450(4) 0.0529(10) Uani 1 1 d .
H18 H 0.6470 1.0903 1.0021 0.064 Uiso 1 1 calc R
C19 C 0.5333(5) 1.06543(15) 0.8310(4) 0.0585(11) Uani 1 1 d .
H19 H 0.4790 1.0956 0.8111 0.070 Uiso 1 1 calc R
C20 C 0.5140(4) 1.02419(16) 0.7480(4) 0.0578(11) Uani 1 1 d .
H20 H 0.4460 1.0268 0.6725 0.069 Uiso 1 1 calc R
C21 C 0.5937(4) 0.97850(14) 0.7735(4) 0.0519(10) Uani 1 1 d .
H21 H 0.5798 0.9507 0.7164 0.062 Uiso 1 1 calc R
C22 C 0.6942(4) 0.97567(13) 0.8863(3) 0.0408(9) Uani 1 1 d .
C23 C 0.7937(4) 0.93415(13) 0.9486(3) 0.0419(9) Uani 1 1 d .
C24 C 0.8072(7) 0.80134(18) 0.9975(6) 0.0845(16) Uani 1 1 d .
C25 C 0.5779(11) 0.7734(3) 1.1117(9) 0.190(4) Uani 1 1 d .
H25A H 0.6315 0.7411 1.1010 0.228 Uiso 1 1 calc R
H25B H 0.5664 0.7780 1.2067 0.228 Uiso 1 1 calc R
C26 C 1.0455(6) 0.83114(19) 0.8831(4) 0.0891(16) Uani 1 1 d .
H26A H 1.0025 0.8158 0.8022 0.134 Uiso 1 1 calc R
H26B H 1.1129 0.8070 0.9305 0.134 Uiso 1 1 calc R
H26C H 1.1057 0.8608 0.8618 0.134 Uiso 1 1 calc R
C27 C 0.7769(6) 0.87980(19) 0.5330(4) 0.0779(13) Uani 1 1 d .
H27 H 0.8284 0.8926 0.4605 0.093 Uiso 1 1 calc R
C28 C 0.8304(5) 0.89186(15) 0.6602(4) 0.0591(11) Uani 1 1 d .
H28 H 0.9193 0.9124 0.6744 0.071 Uiso 1 1 calc R
C29 C 1.0827(4) 0.96302(14) 1.3579(3) 0.0496(10) Uani 1 1 d .
H29 H 1.0430 0.9952 1.3358 0.060 Uiso 1 1 calc R
C30 C 0.4446(8) 0.7689(4) 1.0593(12) 0.241(6) Uani 1 1 d .
H30A H 0.3899 0.7420 1.1024 0.361 Uiso 1 1 calc R
H30B H 0.4517 0.7610 0.9664 0.361 Uiso 1 1 calc R
H30C H 0.3878 0.8004 1.0681 0.361 Uiso 1 1 calc R

loop_
_atom_site_aniso_label
_atom_site_aniso_U_11
_atom_site_aniso_U_22
_atom_site_aniso_U_33
_atom_site_aniso_U_23
_atom_site_aniso_U_13
_atom_site_aniso_U_12
O1 0.115(3) 0.071(2) 0.097(3) 0.0201(19) -0.002(2) -0.046(2)
O2 0.125(3) 0.039(2) 0.215(4) -0.014(2) -0.087(3) 0.003(2)
O3 0.119(3) 0.0462(19) 0.095(2) -0.0082(16) -0.036(2) 0.0171(18)
O4 0.0714(18) 0.0465(16) 0.0546(16) -0.0107(14) -0.0048(14) 0.0056(14)
C1 0.110(4) 0.070(3) 0.057(3) -0.012(3) -0.022(3) 0.013(3)
C2 0.081(3) 0.053(3) 0.087(4) 0.003(3) -0.044(3) -0.011(2)
C3 0.057(3) 0.051(3) 0.065(3) 0.010(2) -0.020(2) -0.014(2)
C4 0.053(2) 0.041(2) 0.045(2) -0.0020(18) -0.0068(19) -0.0005(19)
N1 0.0484(19) 0.042(2) 0.0471(19) -0.0056(15) -0.0062(14) -0.0008(15)
C6 0.058(3) 0.035(2) 0.069(3) -0.0104(19) -0.018(2) 0.007(2)
C7 0.045(2) 0.040(2) 0.057(2) -0.0064(19) -0.0108(18) 0.0000(18)
C8 0.059(3) 0.044(3) 0.065(3) -0.003(2) -0.011(2) 0.006(2)
C9 0.046(2) 0.047(2) 0.051(2) 0.0014(19) -0.0053(19) 0.0018(19)
C10 0.062(3) 0.054(3) 0.063(3) 0.005(2) -0.011(2) 0.005(2)
C11 0.064(3) 0.066(3) 0.049(2) 0.000(2) -0.014(2) 0.001(2)
C12 0.059(3) 0.056(3) 0.050(2) -0.009(2) -0.003(2) -0.001(2)
C13 0.041(2) 0.043(2) 0.044(2) -0.0012(18) 0.0030(17) -0.0041(18)
C14 0.034(2) 0.044(2) 0.047(2) -0.0003(18) 0.0008(17) -0.0003(17)
C15 0.038(2) 0.037(2) 0.046(2) -0.0030(17) -0.0006(17) 0.0015(17)
C16 0.045(2) 0.045(2) 0.041(2) -0.0025(19) 0.0049(17) -0.0028(18)
C17 0.039(2) 0.039(2) 0.046(2) 0.0009(18) 0.0059(17) -0.0007(17)
C18 0.052(2) 0.043(2) 0.065(3) 0.0006(19) 0.007(2) 0.005(2)
C19 0.055(3) 0.049(3) 0.071(3) 0.012(2) -0.001(2) 0.011(2)
C20 0.051(2) 0.059(3) 0.062(3) 0.011(2) -0.008(2) 0.003(2)
C21 0.050(2) 0.052(3) 0.054(2) 0.0027(19) 0.002(2) -0.002(2)
C22 0.037(2) 0.041(2) 0.044(2) 0.0072(18) 0.0039(17) -0.0024(17)
C23 0.043(2) 0.036(2) 0.047(2) -0.0008(18) 0.0047(17) -0.0048(18)
C24 0.111(5) 0.042(3) 0.094(4) 0.008(3) -0.058(3) -0.007(3)
C25 0.183(8) 0.145(6) 0.234(9) 0.108(6) -0.063(7) -0.119(7)
C26 0.083(3) 0.104(4) 0.078(3) -0.036(3) -0.021(3) 0.045(3)
C27 0.088(4) 0.090(4) 0.056(3) -0.001(3) 0.008(3) 0.005(3)
C28 0.057(3) 0.063(3) 0.057(3) -0.004(2) 0.002(2) -0.006(2)
C29 0.051(2) 0.048(2) 0.049(2) -0.001(2) 0.0011(19) 0.0021(19)
C30 0.078(5) 0.234(10) 0.406(15) 0.204(11) -0.026(7) -0.042(6)

loop_
_atom_type_symbol
_atom_type_description
_atom_type_scat_dispersion_real
_atom_type_scat_dispersion_imag
_atom_type_scat_source
C C 0.0033 0.0016 'International Tables Vol C Tables 4.2.6.8 and 6.1.1.4'
H H 0.0000 0.0000 'International Tables Vol C Tables 4.2.6.8 and 6.1.1.4'
N N 0.0061 0.0033 'International Tables Vol C Tables 4.2.6.8 and 6.1.1.4'
O O 0.0106 0.0060 'International Tables Vol C Tables 4.2.6.8 and 6.1.1.4'

loop_
_geom_angle_atom_site_label_1
_geom_angle_atom_site_label_2
_geom_angle_atom_site_label_3
_geom_angle
C24 O1 C25 119.5(6)
C2 C1 C27 120.1(4)
C2 C1 H1 120.0
C27 C1 H1 120.0
C1 C2 C3 120.2(4)
C1 C2 H2 119.9
C3 C2 H2 119.9
C4 C3 C2 119.3(4)
C4 C3 H3 120.4
C2 C3 H3 120.4
C28 C4 C3 120.6(4)
C28 C4 N1 118.8(3)
C3 C4 N1 120.6(3)
C23 N1 C4 121.4(3)
C23 N1 C6 122.8(3)
C4 N1 C6 115.2(3)
C7 C6 N1 109.7(3)
C7 C6 C24 108.9(3)
N1 C6 C24 108.7(3)
C7 C6 C26 110.0(3)
N1 C6 C26 109.3(3)
C24 C6 C26 110.3(4)
C14 C7 C8 109.8(3)
C14 C7 C6 125.6(3)
C8 C7 C6 124.6(3)
O3 C8 C7 127.8(3)
O3 C8 C9 126.1(3)
C7 C8 C9 106.0(3)
C10 C9 C13 121.7(3)
C10 C9 C8 130.6(4)
C13 C9 C8 107.7(3)
C9 C10 C11 118.3(4)
C9 C10 H10 120.8
C11 C10 H10 120.8
C12 C11 C10 120.4(4)
C12 C11 H11 119.8
C10 C11 H11 119.8
C11 C12 C29 121.6(4)
C11 C12 H12 119.2
C29 C12 H12 119.2
C29 C13 C9 119.7(3)
C29 C13 C14 132.6(3)
C9 C13 C14 107.7(3)
C7 C14 C15 119.5(3)
C7 C14 C13 108.6(3)
C15 C14 C13 131.8(3)
C23 C15 C14 118.3(3)
C23 C15 C16 108.3(3)
C14 C15 C16 133.3(3)
O4 C16 C15 129.6(3)
O4 C16 C17 124.6(3)
C15 C16 C17 105.8(3)
C18 C17 C22 121.6(3)
C18 C17 C16 128.7(3)
C22 C17 C16 109.7(3)
C17 C18 C19 118.4(4)
C17 C18 H18 120.8
C19 C18 H18 120.8
C20 C19 C18 120.3(4)
C20 C19 H19 119.8
C18 C19 H19 119.8
C19 C20 C21 121.7(4)
C19 C20 H20 119.2
C21 C20 H20 119.2
C22 C21 C20 118.0(4)
C22 C21 H21 121.0
C20 C21 H21 121.0
C21 C22 C17 120.1(3)
C21 C22 C23 133.8(3)
C17 C22 C23 106.1(3)
N1 C23 C15 123.9(3)
N1 C23 C22 126.1(3)
C15 C23 C22 110.0(3)
O2 C24 O1 125.0(6)
O2 C24 C6 122.9(6)
O1 C24 C6 112.0(4)
C30 C25 O1 120.8(7)
C30 C25 H25A 107.1
O1 C25 H25A 107.1
C30 C25 H25B 107.1
O1 C25 H25B 107.1
H25A C25 H25B 106.8
C6 C26 H26A 109.5
C6 C26 H26B 109.5
H26A C26 H26B 109.5
C6 C26 H26C 109.5
H26A C26 H26C 109.5
H26B C26 H26C 109.5
C28 C27 C1 120.2(4)
C28 C27 H27 119.9
C1 C27 H27 119.9
C27 C28 C4 119.6(4)
C27 C28 H28 120.2
C4 C28 H28 120.2
C13 C29 C12 118.2(3)
C13 C29 H29 120.9
C12 C29 H29 120.9
C25 C30 H30A 109.5
C25 C30 H30B 109.5
H30A C30 H30B 109.5
C25 C30 H30C 109.5
H30A C30 H30C 109.5
H30B C30 H30C 109.5

loop_
_geom_bond_atom_site_label_1
_geom_bond_atom_site_label_2
_geom_bond_distance
O1 C24 1.328(6)
O1 C25 1.473(6)
O2 C24 1.213(6)
O3 C8 1.224(4)
O4 C16 1.226(4)
C1 C2 1.362(6)
C1 C27 1.379(6)
C1 H1 0.9300
C2 C3 1.379(5)
C2 H2 0.9300
C3 C4 1.376(5)
C3 H3 0.9300
C4 C28 1.370(5)
C4 N1 1.448(4)
N1 C23 1.340(4)
N1 C6 1.503(4)
C6 C7 1.498(5)
C6 C24 1.505(6)
C6 C26 1.541(6)
C7 C14 1.363(5)
C7 C8 1.457(5)
C8 C9 1.490(5)
C9 C10 1.366(5)
C9 C13 1.400(5)
C10 C11 1.387(5)
C10 H10 0.9300
C11 C12 1.362(5)
C11 H11 0.9300
C12 C29 1.398(5)
C12 H12 0.9300
C13 C29 1.371(5)
C13 C14 1.492(5)
C14 C15 1.416(5)
C15 C23 1.395(5)
C15 C16 1.456(5)
C16 C17 1.497(5)
C17 C18 1.370(5)
C17 C22 1.391(5)
C18 C19 1.391(5)
C18 H18 0.9300
C19 C20 1.368(5)
C19 H19 0.9300
C20 C21 1.391(5)
C20 H20 0.9300
C21 C22 1.382(5)
C21 H21 0.9300
C22 C23 1.493(5)
C25 C30 1.227(9)
C25 H25A 0.9700
C25 H25B 0.9700
C26 H26A 0.9600
C26 H26B 0.9600
C26 H26C 0.9600
C27 C28 1.368(6)
C27 H27 0.9300
C28 H28 0.9300
C29 H29 0.9300
C30 H30A 0.9600
C30 H30B 0.9600
C30 H30C 0.9600
